data_4325927
loop_
_publ_author_name
'Minghuey Shieh'
'Chia-Yeh Miu'
'Kuo-Chih Huang'
'Chung-Feng Lee'
'Bao-Gun Chen'

_publ_section_title
;
 Stepwise Construction of Manganese-Chromium Carbonyl Chalcogenide
 Complexes: Synthesis, Electrochemical Properties, and Computational
 Studies
;
_journal_name_full 'Inorganic Chemistry'
_journal_page_first 7735
_journal_page_last 7748
_journal_paper_doi 10.1021/ic200885h
_journal_volume 50
_journal_year 2011
_chemical_formula_moiety 'C43 H44 Cl2 Cr Mn3 N3 O12 S2'
_chemical_formula_sum 'C43 H44 Cl2 Cr Mn3 N3 O12 S2'
_chemical_formula_weight 1146.65
_chemical_name_systematic
;
 ?
;
_space_group_IT_number 2
_symmetry_cell_setting triclinic
_symmetry_space_group_name_Hall '-P 1'
_symmetry_space_group_name_H-M 'P -1'
_atom_sites_solution_hydrogens geom
_atom_sites_solution_primary direct
_atom_sites_solution_secondary difmap
_audit_creation_method SHELXL-97
_cell_angle_alpha 68.679(2)
_cell_angle_beta 85.157(2)
_cell_angle_gamma 88.3120(10)
_cell_formula_units_Z 2
_cell_length_a 12.2105(4)
_cell_length_b 13.2732(4)
_cell_length_c 16.8203(6)
_cell_measurement_reflns_used 0
_cell_measurement_temperature 200(2)
_cell_measurement_theta_max 0
_cell_measurement_theta_min 0
_cell_volume 2530.46(15)
_computing_molecular_graphics 'Ortep-3 for Windows (Farrugia, 1997)'
_computing_publication_material 'WinGX publication routines (Farrugia, 1999)'
_computing_structure_refinement 'SHELXL-97 (Sheldrick, 1997)'
_computing_structure_solution 'SHELXS-86 (Sheldrick, 1986)'
_diffrn_ambient_temperature 200(2)
_diffrn_measured_fraction_theta_full 0.982
_diffrn_measured_fraction_theta_max 0.982
_diffrn_radiation_monochromator graphite
_diffrn_radiation_source 'fine-focus sealed tube'
_diffrn_radiation_type MoK\a
_diffrn_radiation_wavelength 0.71073
_diffrn_reflns_av_R_equivalents 0.1659
_diffrn_reflns_av_sigmaI/netI 0.1633
_diffrn_reflns_limit_h_max 14
_diffrn_reflns_limit_h_min -14
_diffrn_reflns_limit_k_max 15
_diffrn_reflns_limit_k_min -14
_diffrn_reflns_limit_l_max 16
_diffrn_reflns_limit_l_min -19
_diffrn_reflns_number 19741
_diffrn_reflns_theta_full 25.02
_diffrn_reflns_theta_max 25.02
_diffrn_reflns_theta_min 1.65
_exptl_absorpt_coefficient_mu 1.188
_exptl_absorpt_correction_T_max 0.9540
_exptl_absorpt_correction_T_min 0.6882
_exptl_absorpt_correction_type multi-scan
_exptl_crystal_colour black
_exptl_crystal_density_diffrn 1.505
_exptl_crystal_description prism
_exptl_crystal_F_000 1168
_exptl_crystal_size_max 0.34
_exptl_crystal_size_mid 0.14
_exptl_crystal_size_min 0.04
_refine_diff_density_max 1.674
_refine_diff_density_min -1.487
_refine_diff_density_rms 0.166
_refine_ls_extinction_method none
_refine_ls_goodness_of_fit_ref 0.864
_refine_ls_hydrogen_treatment fixed
_refine_ls_matrix_type full
_refine_ls_number_parameters 607
_refine_ls_number_reflns 8771
_refine_ls_number_restraints 0
_refine_ls_restrained_S_all 0.864
_refine_ls_R_factor_all 0.1198
_refine_ls_R_factor_gt 0.0666
_refine_ls_shift/su_max 0.021
_refine_ls_shift/su_mean 0.210
_refine_ls_structure_factor_coef Fsqd
_refine_ls_weighting_details 'calc w=1/[\s^2^(Fo^2^)+(0.1032P)^2^+0.0000P] where P=(Fo^2^+2Fc^2^)/3'
_refine_ls_weighting_scheme calc
_refine_ls_wR_factor_gt 0.1562
_refine_ls_wR_factor_ref 0.1922
_reflns_number_gt 4983
_reflns_number_total 8771
_reflns_threshold_expression >2sigma(I)
_cod_data_source_file ic200885h_si_002_3.cif
_cod_data_source_block 2a
_cod_original_cell_volume 2530.46(14)
_cod_database_code 4325927

loop_
_symmetry_equiv_pos_as_xyz
'x, y, z'
'-x, -y, -z'

loop_
_atom_site_label
_atom_site_type_symbol
_atom_site_fract_x
_atom_site_fract_y
_atom_site_fract_z
_atom_site_U_iso_or_equiv
_atom_site_adp_type
_atom_site_occupancy
_atom_site_symmetry_multiplicity
_atom_site_calc_flag
_atom_site_refinement_flags
_atom_site_disorder_group
C1 C 0.8992(5) 0.3331(6) 0.4163(5) 0.0336(17) Uani 1 1 d . .
C2 C 0.8294(5) 0.2872(6) 0.5737(4) 0.0311(17) Uani 1 1 d . .
C3 C 0.7732(6) 0.4644(6) 0.4606(4) 0.042(2) Uani 1 1 d . .
C4 C 0.8168(5) 0.6813(5) 0.3820(4) 0.0308(17) Uani 1 1 d . .
C5 C 0.7721(5) 0.6242(5) 0.5375(4) 0.0333(17) Uani 1 1 d . .
C6 C 0.9429(6) 0.7319(6) 0.4676(4) 0.0373(18) Uani 1 1 d . .
C7 C 0.6609(5) 0.3981(5) 0.1627(4) 0.0284(16) Uani 1 1 d . .
C8 C 0.6482(5) 0.2775(6) 0.0706(4) 0.0340(18) Uani 1 1 d . .
C9 C 0.4771(6) 0.3125(6) 0.1634(5) 0.0392(19) Uani 1 1 d . .
C10 C 0.2934(6) 0.3197(6) 0.0759(4) 0.0356(18) Uani 1 1 d . .
C11 C 0.2603(7) 0.5273(6) 0.0010(4) 0.0377(18) Uani 1 1 d . .
C12 C 0.3011(5) 0.4411(5) 0.1606(4) 0.0292(17) Uani 1 1 d . .
C13 C -0.0169(6) 0.4764(6) 0.1675(5) 0.045(2) Uani 1 1 d . .
H13A H -0.0859 0.4451 0.1612 0.067 Uiso 1 1 calc R .
H13B H 0.0048 0.4401 0.2259 0.067 Uiso 1 1 calc R .
H13C H 0.0406 0.4667 0.1266 0.067 Uiso 1 1 calc R .
C14 C -0.0663(7) 0.6495(6) 0.0605(4) 0.050(2) Uani 1 1 d . .
H14A H -0.1367 0.6195 0.0554 0.075 Uiso 1 1 calc R .
H14B H -0.0101 0.6366 0.0201 0.075 Uiso 1 1 calc R .
H14C H -0.0741 0.7274 0.0474 0.075 Uiso 1 1 calc R .
C15 C -0.1212(5) 0.6100(7) 0.2120(5) 0.045(2) Uani 1 1 d . .
H15A H -0.1905 0.5809 0.2040 0.067 Uiso 1 1 calc R .
H15B H -0.1300 0.6872 0.2022 0.067 Uiso 1 1 calc R .
H15C H -0.1011 0.5714 0.2706 0.067 Uiso 1 1 calc R .
C16 C 0.0775(5) 0.6382(6) 0.1609(4) 0.0355(18) Uani 1 1 d . .
C17 C 0.0775(5) 0.7581(6) 0.1449(4) 0.0296(16) Uani 1 1 d . .
C18 C 0.1102(6) 0.8317(7) 0.0635(5) 0.050(2) Uani 1 1 d . .
H18 H 0.1276 0.8069 0.0176 0.060 Uiso 1 1 calc R .
C19 C 0.1170(7) 0.9399(7) 0.0496(6) 0.062(3) Uani 1 1 d . .
H19 H 0.1395 0.9897 -0.0059 0.075 Uiso 1 1 calc R .
C20 C 0.0920(7) 0.9763(7) 0.1147(7) 0.067(3) Uani 1 1 d . .
H20 H 0.0965 1.0514 0.1043 0.080 Uiso 1 1 calc R .
C21 C 0.0604(7) 0.9052(7) 0.1950(6) 0.060(2) Uani 1 1 d . .
H21 H 0.0433 0.9311 0.2403 0.072 Uiso 1 1 calc R .
C22 C 0.0531(6) 0.7957(7) 0.2105(5) 0.047(2) Uani 1 1 d . .
H22 H 0.0312 0.7466 0.2665 0.057 Uiso 1 1 calc R .
C23 C 0.4696(6) 0.6590(6) 0.3567(4) 0.043(2) Uani 1 1 d . .
H23A H 0.5461 0.6511 0.3716 0.065 Uiso 1 1 calc R .
H23B H 0.4234 0.6071 0.4032 0.065 Uiso 1 1 calc R .
H23C H 0.4444 0.7327 0.3484 0.065 Uiso 1 1 calc R .
C24 C 0.5001(6) 0.5236(6) 0.2908(5) 0.048(2) Uani 1 1 d . .
H24A H 0.5764 0.5157 0.3061 0.073 Uiso 1 1 calc R .
H24B H 0.4954 0.5082 0.2384 0.073 Uiso 1 1 calc R .
H24C H 0.4533 0.4727 0.3375 0.073 Uiso 1 1 calc R .
C25 C 0.3449(6) 0.6479(6) 0.2537(5) 0.048(2) Uani 1 1 d . .
H25A H 0.3402 0.6340 0.2007 0.072 Uiso 1 1 calc R .
H25B H 0.3184 0.7211 0.2456 0.072 Uiso 1 1 calc R .
H25C H 0.2995 0.5952 0.3002 0.072 Uiso 1 1 calc R .
C26 C 0.5385(6) 0.7118(6) 0.2026(4) 0.0380(18) Uani 1 1 d . .
C27 C 0.5057(6) 0.8287(6) 0.1752(4) 0.0344(18) Uani 1 1 d . .
C28 C 0.4328(7) 0.8733(8) 0.1114(5) 0.063(3) Uani 1 1 d . .
H28 H 0.4012 0.8291 0.0858 0.076 Uiso 1 1 calc R .
C29 C 0.4067(8) 0.9842(9) 0.0855(6) 0.077(3) Uani 1 1 d . .
H29 H 0.3567 1.0147 0.0427 0.092 Uiso 1 1 calc R .
C30 C 0.4530(8) 1.0481(8) 0.1216(6) 0.065(3) Uani 1 1 d . .
H30 H 0.4336 1.1224 0.1045 0.078 Uiso 1 1 calc R .
C31 C 0.5260(8) 1.0068(7) 0.1814(5) 0.059(2) Uani 1 1 d . .
H31 H 0.5595 1.0521 0.2051 0.071 Uiso 1 1 calc R .
C32 C 0.5514(6) 0.8974(6) 0.2079(5) 0.045(2) Uani 1 1 d . .
H32 H 0.6023 0.8689 0.2503 0.053 Uiso 1 1 calc R .
C33 C 0.1151(6) 1.0191(6) 0.4075(5) 0.045(2) Uani 1 1 d . .
H33A H 0.0848 1.0385 0.4559 0.067 Uiso 1 1 calc R .
H33B H 0.1400 0.9438 0.4287 0.067 Uiso 1 1 calc R .
H33C H 0.0583 1.0276 0.3678 0.067 Uiso 1 1 calc R .
C34 C 0.2545(6) 1.0598(6) 0.2890(4) 0.043(2) Uani 1 1 d . .
H34A H 0.3170 1.1068 0.2589 0.065 Uiso 1 1 calc R .
H34B H 0.1974 1.0683 0.2494 0.065 Uiso 1 1 calc R .
H34C H 0.2789 0.9843 0.3104 0.065 Uiso 1 1 calc R .
C35 C 0.1694(7) 1.2054(6) 0.3291(5) 0.054(2) Uani 1 1 d . .
H35A H 0.2313 1.2533 0.2991 0.081 Uiso 1 1 calc R .
H35B H 0.1382 1.2256 0.3768 0.081 Uiso 1 1 calc R .
H35C H 0.1130 1.2124 0.2893 0.081 Uiso 1 1 calc R .
C36 C 0.2985(6) 1.0870(6) 0.4229(4) 0.0400(19) Uani 1 1 d . .
C37 C 0.3562(6) 0.9779(6) 0.4543(4) 0.0378(18) Uani 1 1 d . .
C38 C 0.4569(6) 0.9660(7) 0.4140(5) 0.0425(19) Uani 1 1 d . .
H38 H 0.4873 1.0241 0.3657 0.051 Uiso 1 1 calc R .
C39 C 0.5142(7) 0.8665(7) 0.4453(6) 0.055(2) Uani 1 1 d . .
H39 H 0.5831 0.8577 0.4178 0.066 Uiso 1 1 calc R .
C40 C 0.4708(8) 0.7843(7) 0.5140(6) 0.065(3) Uani 1 1 d . .
H40 H 0.5094 0.7178 0.5345 0.078 Uiso 1 1 calc R .
C41 C 0.3721(8) 0.7954(7) 0.5546(6) 0.063(3) Uani 1 1 d . .
H41 H 0.3427 0.7370 0.6030 0.076 Uiso 1 1 calc R .
C42 C 0.3146(7) 0.8924(6) 0.5251(5) 0.051(2) Uani 1 1 d . .
H42 H 0.2462 0.8999 0.5537 0.062 Uiso 1 1 calc R .
C43 C 0.8206(9) 0.1511(8) 0.2441(6) 0.085(3) Uani 1 1 d . .
H43A H 0.8081 0.1918 0.2831 0.102 Uiso 1 1 calc R .
H43B H 0.7583 0.1664 0.2074 0.102 Uiso 1 1 calc R .
N1 N -0.0328(4) 0.5957(4) 0.1500(3) 0.0320(14) Uani 1 1 d . .
N2 N 0.4619(4) 0.6378(4) 0.2759(3) 0.0320(14) Uani 1 1 d . .
N3 N 0.2088(4) 1.0904(4) 0.3628(3) 0.0339(14) Uani 1 1 d . .
O1 O 0.8972(4) 0.2879(4) 0.3686(3) 0.0539(15) Uani 1 1 d . .
O2 O 0.7806(4) 0.2159(4) 0.6239(3) 0.0448(14) Uani 1 1 d . .
O3 O 0.6819(4) 0.4758(4) 0.4422(3) 0.0495(14) Uani 1 1 d . .
O4 O 0.7636(4) 0.7334(4) 0.3257(3) 0.0484(14) Uani 1 1 d . .
O5 O 0.6965(4) 0.6405(4) 0.5778(3) 0.0518(15) Uani 1 1 d . .
O6 O 0.9475(4) 0.8252(4) 0.4601(3) 0.0468(14) Uani 1 1 d . .
O7 O 0.7087(4) 0.3966(4) 0.2199(3) 0.0466(14) Uani 1 1 d . .
O8 O 0.6892(4) 0.2001(4) 0.0655(3) 0.0532(15) Uani 1 1 d . .
O9 O 0.4573(4) 0.2423(4) 0.2283(3) 0.0488(14) Uani 1 1 d . .
O10 O 0.2359(4) 0.2478(4) 0.0830(3) 0.0554(15) Uani 1 1 d . .
O11 O 0.1676(4) 0.5472(5) -0.0060(3) 0.0506(15) Uani 1 1 d . .
O12 O 0.2504(4) 0.4443(4) 0.2214(3) 0.0412(13) Uani 1 1 d . .
Mn1 Mn 0.9007(13) 0.3973(15) 0.4906(10) 0.0252(13) Uani 0.75 1 d P 1
Mn2 Mn 0.8868(15) 0.6086(11) 0.4705(11) 0.0255(12) Uani 0.75 1 d P 1
Cr1 Cr 0.911(4) 0.397(5) 0.499(3) 0.0252(13) Uani 0.25 1 d P 2
Cr2 Cr 0.892(5) 0.597(4) 0.480(4) 0.0255(12) Uani 0.25 1 d P 2
Mn3 Mn 0.57970(13) 0.39495(17) 0.07976(13) 0.0307(5) Uani 0.75 1 d P 3
Mn4 Mn 0.3696(3) 0.4381(3) 0.0639(2) 0.0331(6) Uani 0.75 1 d P 3
Cr3 Cr 0.6131(5) 0.4149(7) 0.0611(5) 0.0307(5) Uani 0.25 1 d P 4
Cr4 Cr 0.3908(11) 0.4150(11) 0.0789(9) 0.0331(6) Uani 0.25 1 d P 4
S1 S 1.03553(13) 0.53036(13) 0.40817(10) 0.0277(4) Uani 1 1 d . .
S2 S 0.50471(15) 0.57171(14) 0.04983(11) 0.0329(5) Uani 1 1 d . .
Cl1 Cl 0.9448(3) 0.1976(2) 0.17814(17) 0.0986(10) Uani 1 1 d . .
Cl2 Cl 0.8227(3) 0.0171(2) 0.3031(2) 0.1178(12) Uani 1 1 d . .

loop_
_atom_site_aniso_label
_atom_site_aniso_U_11
_atom_site_aniso_U_22
_atom_site_aniso_U_33
_atom_site_aniso_U_23
_atom_site_aniso_U_13
_atom_site_aniso_U_12
C1 0.026(4) 0.040(4) 0.034(4) -0.012(4) 0.000(3) 0.001(3)
C2 0.027(4) 0.038(4) 0.032(4) -0.017(3) -0.006(3) 0.017(3)
C3 0.036(5) 0.054(5) 0.031(4) -0.010(4) -0.006(3) 0.014(4)
C4 0.020(4) 0.036(4) 0.036(4) -0.015(3) 0.003(3) 0.003(3)
C5 0.023(4) 0.035(4) 0.034(4) -0.003(3) 0.000(3) -0.004(3)
C6 0.041(4) 0.042(5) 0.031(4) -0.018(4) 0.008(3) -0.007(4)
C7 0.021(4) 0.036(4) 0.026(4) -0.009(3) 0.008(3) 0.001(3)
C8 0.025(4) 0.043(5) 0.033(4) -0.013(3) 0.006(3) -0.001(3)
C9 0.038(4) 0.035(4) 0.050(5) -0.024(4) 0.004(4) 0.003(4)
C10 0.028(4) 0.037(4) 0.038(4) -0.008(3) -0.006(3) -0.001(4)
C11 0.050(5) 0.038(4) 0.027(4) -0.015(3) 0.000(4) 0.003(4)
C12 0.019(4) 0.028(4) 0.034(4) -0.002(3) -0.005(3) -0.003(3)
C13 0.039(4) 0.049(5) 0.049(5) -0.021(4) -0.004(4) 0.011(4)
C14 0.051(5) 0.058(5) 0.043(5) -0.018(4) -0.024(4) 0.005(4)
C15 0.028(4) 0.068(6) 0.049(5) -0.035(4) -0.002(4) 0.006(4)
C16 0.026(4) 0.042(4) 0.044(4) -0.020(4) -0.009(3) 0.002(3)
C17 0.021(4) 0.040(4) 0.033(4) -0.020(3) -0.004(3) 0.007(3)
C18 0.036(4) 0.063(6) 0.051(5) -0.022(5) 0.002(4) -0.006(4)
C19 0.065(6) 0.056(6) 0.057(6) -0.010(5) -0.008(5) -0.017(5)
C20 0.065(6) 0.049(6) 0.087(8) -0.022(6) -0.016(6) -0.001(5)
C21 0.058(6) 0.065(6) 0.074(7) -0.047(6) -0.001(5) 0.004(5)
C22 0.048(5) 0.050(5) 0.046(5) -0.019(4) -0.004(4) -0.002(4)
C23 0.047(5) 0.050(5) 0.038(4) -0.023(4) 0.005(4) 0.001(4)
C24 0.047(5) 0.041(5) 0.059(5) -0.021(4) -0.002(4) 0.009(4)
C25 0.029(4) 0.052(5) 0.068(6) -0.027(4) -0.011(4) 0.003(4)
C26 0.038(4) 0.038(4) 0.036(4) -0.015(3) 0.011(3) 0.001(3)
C27 0.030(4) 0.049(5) 0.031(4) -0.023(4) 0.000(3) -0.003(4)
C28 0.057(6) 0.068(7) 0.052(5) -0.006(5) -0.015(5) -0.011(5)
C29 0.049(6) 0.080(8) 0.066(7) 0.018(6) -0.014(5) 0.003(6)
C30 0.055(6) 0.048(6) 0.078(7) -0.011(5) 0.010(5) 0.011(5)
C31 0.074(7) 0.039(5) 0.060(6) -0.017(4) 0.011(5) -0.001(5)
C32 0.046(5) 0.046(5) 0.039(5) -0.014(4) 0.004(4) -0.001(4)
C33 0.034(4) 0.047(5) 0.051(5) -0.017(4) 0.009(4) -0.011(4)
C34 0.040(4) 0.050(5) 0.039(4) -0.015(4) 0.001(4) -0.005(4)
C35 0.060(5) 0.031(4) 0.065(6) -0.011(4) -0.004(4) 0.002(4)
C36 0.043(5) 0.043(5) 0.038(4) -0.017(4) -0.014(4) 0.000(4)
C37 0.043(5) 0.041(5) 0.034(4) -0.018(4) -0.005(4) -0.001(4)
C38 0.041(5) 0.057(5) 0.038(4) -0.025(4) -0.007(4) -0.003(4)
C39 0.043(5) 0.076(7) 0.064(6) -0.044(6) -0.016(5) 0.010(5)
C40 0.064(7) 0.055(6) 0.080(7) -0.022(5) -0.041(6) 0.017(5)
C41 0.064(6) 0.051(6) 0.061(6) -0.002(5) -0.014(5) 0.003(5)
C42 0.053(5) 0.052(5) 0.043(5) -0.009(4) -0.008(4) 0.001(4)
C43 0.100(8) 0.092(8) 0.067(7) -0.030(6) -0.032(6) 0.031(7)
N1 0.025(3) 0.041(4) 0.036(3) -0.020(3) -0.004(3) 0.005(3)
N2 0.028(3) 0.032(3) 0.040(3) -0.019(3) 0.000(3) 0.001(3)
N3 0.033(3) 0.032(3) 0.037(3) -0.014(3) 0.004(3) -0.002(3)
O1 0.057(4) 0.065(4) 0.053(4) -0.038(3) -0.003(3) -0.005(3)
O2 0.041(3) 0.034(3) 0.050(3) -0.007(3) 0.012(3) -0.009(2)
O3 0.031(3) 0.047(3) 0.070(4) -0.018(3) -0.015(3) 0.007(3)
O4 0.039(3) 0.059(3) 0.042(3) -0.010(3) -0.016(3) 0.020(3)
O5 0.026(3) 0.068(4) 0.060(4) -0.026(3) 0.014(3) 0.006(3)
O6 0.040(3) 0.039(3) 0.061(4) -0.019(3) 0.000(3) 0.000(3)
O7 0.035(3) 0.071(4) 0.039(3) -0.024(3) -0.010(3) 0.006(3)
O8 0.048(3) 0.050(3) 0.067(4) -0.030(3) 0.005(3) 0.018(3)
O9 0.054(3) 0.037(3) 0.046(3) -0.004(3) 0.000(3) -0.001(3)
O10 0.052(4) 0.042(3) 0.068(4) -0.009(3) -0.024(3) -0.007(3)
O11 0.030(3) 0.075(4) 0.053(3) -0.032(3) 0.001(3) 0.003(3)
O12 0.040(3) 0.045(3) 0.035(3) -0.014(2) 0.011(3) 0.004(2)
Mn1 0.022(3) 0.0303(7) 0.024(3) -0.0104(17) -0.0012(17) -0.001(2)
Mn2 0.0191(16) 0.029(4) 0.024(3) -0.006(2) -0.0018(16) 0.008(2)
Cr1 0.022(3) 0.0303(7) 0.024(3) -0.0104(17) -0.0012(17) -0.001(2)
Cr2 0.0191(16) 0.029(4) 0.024(3) -0.006(2) -0.0018(16) 0.008(2)
Mn3 0.0228(12) 0.0406(13) 0.0322(13) -0.0170(10) -0.0054(8) 0.0062(9)
Mn4 0.0324(17) 0.0373(19) 0.0311(17) -0.0158(13) 0.0061(11) -0.0045(11)
Cr3 0.0228(12) 0.0406(13) 0.0322(13) -0.0170(10) -0.0054(8) 0.0062(9)
Cr4 0.0324(17) 0.0373(19) 0.0311(17) -0.0158(13) 0.0061(11) -0.0045(11)
S1 0.0253(9) 0.0329(10) 0.0237(9) -0.0098(7) 0.0021(7) 0.0022(8)
S2 0.0377(10) 0.0356(10) 0.0306(10) -0.0183(8) -0.0037(8) 0.0020(8)
Cl1 0.146(3) 0.0754(19) 0.0747(18) -0.0275(15) -0.0148(19) 0.0129(19)
Cl2 0.125(3) 0.075(2) 0.138(3) -0.0285(19) 0.023(2) 0.0208(19)

loop_
_atom_type_symbol
_atom_type_description
_atom_type_scat_dispersion_real
_atom_type_scat_dispersion_imag
_atom_type_scat_source
C C 0.0033 0.0016 'International Tables Vol C Tables 4.2.6.8 and 6.1.1.4'
H H 0.0000 0.0000 'International Tables Vol C Tables 4.2.6.8 and 6.1.1.4'
N N 0.0061 0.0033 'International Tables Vol C Tables 4.2.6.8 and 6.1.1.4'
O O 0.0106 0.0060 'International Tables Vol C Tables 4.2.6.8 and 6.1.1.4'
Cr Cr 0.3209 0.6236 'International Tables Vol C Tables 4.2.6.8 and 6.1.1.4'
Mn Mn 0.3368 0.7283 'International Tables Vol C Tables 4.2.6.8 and 6.1.1.4'
S S 0.1246 0.1234 'International Tables Vol C Tables 4.2.6.8 and 6.1.1.4'
Cl Cl 0.1484 0.1585 'International Tables Vol C Tables 4.2.6.8 and 6.1.1.4'

loop_
_geom_angle_atom_site_label_1
_geom_angle_atom_site_label_2
_geom_angle_atom_site_label_3
_geom_angle
_geom_angle_site_symmetry_1
_geom_angle_site_symmetry_3
O1 C1 Cr1 175.2(18) . .
O1 C1 Mn1 178.2(9) . .
Cr1 C1 Mn1 4(2) . .
O2 C2 Cr1 177.4(15) . .
O2 C2 Mn1 176.5(8) . .
Cr1 C2 Mn1 6.0(17) . .
O3 C3 Mn1 158.5(9) . .
O3 C3 Cr1 161.2(19) . .
Mn1 C3 Cr1 4(2) . .
O3 C3 Cr2 127.8(12) . .
Mn1 C3 Cr2 73.7(13) . .
Cr1 C3 Cr2 71(2) . .
O3 C3 Mn2 124.2(7) . .
Mn1 C3 Mn2 77.3(7) . .
Cr1 C3 Mn2 74.3(18) . .
Cr2 C3 Mn2 4.5(13) . .
O4 C4 Mn2 174.9(9) . .
O4 C4 Cr2 175(2) . .
Mn2 C4 Cr2 2(3) . .
O5 C5 Mn2 176.0(7) . .
O5 C5 Cr2 177(2) . .
Mn2 C5 Cr2 6.2(19) . .
O6 C6 Mn2 159.3(8) . .
O6 C6 Cr2 163.1(19) . .
Mn2 C6 Cr2 6(2) . .
O6 C6 Cr1 126.6(14) . 2_766
Mn2 C6 Cr1 74.1(14) . 2_766
Cr2 C6 Cr1 70(2) . 2_766
O6 C6 Mn1 123.6(7) . 2_766
Mn2 C6 Mn1 77.1(7) . 2_766
Cr2 C6 Mn1 72.6(17) . 2_766
Cr1 C6 Mn1 3.7(16) 2_766 2_766
O7 C7 Mn3 176.0(6) . .
O7 C7 Cr3 167.7(6) . .
Mn3 C7 Cr3 16.4(2) . .
O8 C8 Cr3 165.8(6) . .
O8 C8 Mn3 177.8(6) . .
Cr3 C8 Mn3 16.20(19) . .
O9 C9 Cr3 147.2(6) . .
O9 C9 Mn3 149.4(6) . .
Cr3 C9 Mn3 2.4(3) . .
O9 C9 Mn4 134.1(6) . .
Cr3 C9 Mn4 78.7(3) . .
Mn3 C9 Mn4 76.5(3) . .
O10 C10 Mn4 174.3(6) . .
O10 C10 Cr4 171.1(7) . .
Mn4 C10 Cr4 13.5(4) . .
O11 C11 Cr4 147.2(7) . .
O11 C11 Mn4 148.4(6) . .
Cr4 C11 Mn4 1.4(5) . .
O11 C11 Mn3 133.8(6) . 2_665
Cr4 C11 Mn3 79.0(5) . 2_665
Mn4 C11 Mn3 77.8(3) . 2_665
O12 C12 Mn4 175.9(6) . .
O12 C12 Cr4 169.9(6) . .
Mn4 C12 Cr4 13.3(4) . .
N1 C13 H13A 109.4 . .
N1 C13 H13B 109.4 . .
H13A C13 H13B 109.5 . .
N1 C13 H13C 109.6 . .
H13A C13 H13C 109.5 . .
H13B C13 H13C 109.5 . .
N1 C14 H14A 109.4 . .
N1 C14 H14B 109.5 . .
H14A C14 H14B 109.5 . .
N1 C14 H14C 109.5 . .
H14A C14 H14C 109.5 . .
H14B C14 H14C 109.5 . .
N1 C15 H15A 109.4 . .
N1 C15 H15B 109.6 . .
H15A C15 H15B 109.5 . .
N1 C15 H15C 109.5 . .
H15A C15 H15C 109.5 . .
H15B C15 H15C 109.5 . .
C17 C16 N1 113.8(5) . .
C22 C17 C18 118.9(7) . .
C22 C17 C16 121.3(6) . .
C18 C17 C16 119.6(6) . .
C19 C18 C17 120.1(8) . .
C19 C18 H18 119.9 . .
C17 C18 H18 120.0 . .
C20 C19 C18 120.4(8) . .
C20 C19 H19 119.8 . .
C18 C19 H19 119.8 . .
C19 C20 C21 120.3(9) . .
C19 C20 H20 119.9 . .
C21 C20 H20 119.9 . .
C20 C21 C22 120.3(8) . .
C20 C21 H21 119.8 . .
C22 C21 H21 119.9 . .
C17 C22 C21 120.0(7) . .
C17 C22 H22 120.0 . .
C21 C22 H22 120.0 . .
N2 C23 H23A 109.4 . .
N2 C23 H23B 109.5 . .
H23A C23 H23B 109.5 . .
N2 C23 H23C 109.5 . .
H23A C23 H23C 109.5 . .
H23B C23 H23C 109.5 . .
N2 C24 H24A 109.4 . .
N2 C24 H24B 109.5 . .
H24A C24 H24B 109.5 . .
N2 C24 H24C 109.5 . .
H24A C24 H24C 109.5 . .
H24B C24 H24C 109.5 . .
N2 C25 H25A 109.4 . .
N2 C25 H25B 109.5 . .
H25A C25 H25B 109.5 . .
N2 C25 H25C 109.5 . .
H25A C25 H25C 109.5 . .
H25B C25 H25C 109.5 . .
C27 C26 N2 112.9(5) . .
C32 C27 C28 117.5(7) . .
C32 C27 C26 121.2(7) . .
C28 C27 C26 121.1(7) . .
C29 C28 C27 119.5(9) . .
C29 C28 H28 120.3 . .
C27 C28 H28 120.2 . .
C30 C29 C28 120.3(9) . .
C30 C29 H29 119.9 . .
C28 C29 H29 119.8 . .
C31 C30 C29 120.8(9) . .
C31 C30 H30 119.6 . .
C29 C30 H30 119.6 . .
C30 C31 C32 119.2(9) . .
C30 C31 H31 120.4 . .
C32 C31 H31 120.5 . .
C27 C32 C31 122.6(8) . .
C27 C32 H32 118.7 . .
C31 C32 H32 118.7 . .
N3 C33 H33A 109.5 . .
N3 C33 H33B 109.5 . .
H33A C33 H33B 109.5 . .
N3 C33 H33C 109.5 . .
H33A C33 H33C 109.5 . .
H33B C33 H33C 109.5 . .
N3 C34 H34A 109.4 . .
N3 C34 H34B 109.5 . .
H34A C34 H34B 109.5 . .
N3 C34 H34C 109.5 . .
H34A C34 H34C 109.5 . .
H34B C34 H34C 109.5 . .
N3 C35 H35A 109.4 . .
N3 C35 H35B 109.5 . .
H35A C35 H35B 109.5 . .
N3 C35 H35C 109.5 . .
H35A C35 H35C 109.5 . .
H35B C35 H35C 109.5 . .
C37 C36 N3 112.3(6) . .
C42 C37 C38 118.9(7) . .
C42 C37 C36 122.0(7) . .
C38 C37 C36 119.0(7) . .
C37 C38 C39 119.6(7) . .
C37 C38 H38 120.2 . .
C39 C38 H38 120.2 . .
C40 C39 C38 120.0(8) . .
C40 C39 H39 119.9 . .
C38 C39 H39 120.1 . .
C39 C40 C41 120.9(8) . .
C39 C40 H40 119.6 . .
C41 C40 H40 119.4 . .
C40 C41 C42 120.0(8) . .
C40 C41 H41 120.1 . .
C42 C41 H41 119.9 . .
C37 C42 C41 120.6(8) . .
C37 C42 H42 119.7 . .
C41 C42 H42 119.8 . .
Cl2 C43 Cl1 112.9(6) . .
Cl2 C43 H43A 109.0 . .
Cl1 C43 H43A 109.0 . .
Cl2 C43 H43B 109.0 . .
Cl1 C43 H43B 109.0 . .
H43A C43 H43B 107.8 . .
C15 N1 C14 109.6(5) . .
C15 N1 C13 109.2(5) . .
C14 N1 C13 108.5(5) . .
C15 N1 C16 111.6(5) . .
C14 N1 C16 111.6(5) . .
C13 N1 C16 106.3(5) . .
C25 N2 C23 109.8(6) . .
C25 N2 C24 108.6(6) . .
C23 N2 C24 108.3(5) . .
C25 N2 C26 111.9(5) . .
C23 N2 C26 111.7(5) . .
C24 N2 C26 106.3(5) . .
C33 N3 C34 108.9(6) . .
C33 N3 C35 109.1(5) . .
C34 N3 C35 109.0(5) . .
C33 N3 C36 112.5(5) . .
C34 N3 C36 111.2(5) . .
C35 N3 C36 106.1(6) . .
C1 Mn1 C3 92.7(6) . .
C1 Mn1 C2 92.6(9) . .
C3 Mn1 C2 90.6(8) . .
C1 Mn1 S1 95.3(8) . .
C3 Mn1 S1 103.3(8) . .
C2 Mn1 S1 163.6(7) . .
C1 Mn1 S1 161.5(9) . 2_766
C3 Mn1 S1 105.0(9) . 2_766
C2 Mn1 S1 92.8(7) . 2_766
S1 Mn1 S1 75.5(5) . 2_766
C1 Mn1 C6 78.7(7) . 2_766
C3 Mn1 C6 167.4(10) . 2_766
C2 Mn1 C6 80.8(7) . 2_766
S1 Mn1 C6 86.7(5) . 2_766
S1 Mn1 C6 84.7(4) 2_766 2_766
C1 Mn1 Mn2 105.9(9) . 2_766
C3 Mn1 Mn2 153.1(10) . 2_766
C2 Mn1 Mn2 107.5(7) . 2_766
S1 Mn1 Mn2 56.5(4) . 2_766
S1 Mn1 Mn2 55.6(5) 2_766 2_766
C6 Mn1 Mn2 39.5(4) 2_766 2_766
C1 Mn1 Mn2 131.1(9) . .
C3 Mn1 Mn2 62.5(7) . .
C2 Mn1 Mn2 126.3(10) . .
S1 Mn1 Mn2 56.1(6) . .
S1 Mn1 Mn2 56.5(6) 2_766 .
C6 Mn1 Mn2 130.0(7) 2_766 .
Mn2 Mn1 Mn2 90.6(6) 2_766 .
C6 Mn2 C5 90.0(9) . .
C6 Mn2 C4 88.9(6) . .
C5 Mn2 C4 89.0(8) . .
C6 Mn2 S1 104.7(9) . 2_766
C5 Mn2 S1 91.1(7) . 2_766
C4 Mn2 S1 166.4(12) . 2_766
C6 Mn2 S1 103.6(9) . .
C5 Mn2 S1 162.4(8) . .
C4 Mn2 S1 102.0(9) . .
S1 Mn2 S1 74.9(4) 2_766 .
C6 Mn2 C3 166.8(8) . .
C5 Mn2 C3 83.2(8) . .
C4 Mn2 C3 79.7(8) . .
S1 Mn2 C3 86.8(5) 2_766 .
S1 Mn2 C3 85.4(7) . .
C6 Mn2 Mn1 63.4(7) . 2_766
C5 Mn2 Mn1 124.0(11) . 2_766
C4 Mn2 Mn1 134.3(10) . 2_766
S1 Mn2 Mn1 55.1(5) 2_766 2_766
S1 Mn2 Mn1 56.0(5) . 2_766
C3 Mn2 Mn1 129.6(7) . 2_766
C6 Mn2 Mn1 152.8(9) . .
C5 Mn2 Mn1 107.8(8) . .
C4 Mn2 Mn1 111.1(10) . .
S1 Mn2 Mn1 56.0(4) 2_766 .
S1 Mn2 Mn1 55.6(5) . .
C3 Mn2 Mn1 40.2(4) . .
Mn1 Mn2 Mn1 89.4(6) 2_766 .
C2 Cr1 C1 88(2) . .
C2 Cr1 C3 86(2) . .
C1 Cr1 C3 84.4(17) . .
C2 Cr1 C6 84(2) . 2_766
C1 Cr1 C6 79(2) . 2_766
C3 Cr1 C6 161(3) . 2_766
C2 Cr1 S1 98(2) . 2_766
C1 Cr1 S1 167(3) . 2_766
C3 Cr1 S1 107(3) . 2_766
C6 Cr1 S1 90.8(15) 2_766 2_766
C2 Cr1 S1 173(3) . .
C1 Cr1 S1 93(2) . .
C3 Cr1 S1 100(2) . .
C6 Cr1 S1 90.0(19) 2_766 .
S1 Cr1 S1 79.4(17) 2_766 .
C2 Cr1 Cr2 126(3) . .
C1 Cr1 Cr2 129(3) . .
C3 Cr1 Cr2 64(2) . .
C6 Cr1 Cr2 134(2) 2_766 .
S1 Cr1 Cr2 55.0(19) 2_766 .
S1 Cr1 Cr2 57.5(19) . .
C2 Cr1 Cr2 118(3) . 2_766
C1 Cr1 Cr2 107(3) . 2_766
C3 Cr1 Cr2 153(3) . 2_766
C6 Cr1 Cr2 44.4(15) 2_766 2_766
S1 Cr1 Cr2 60.2(19) 2_766 2_766
S1 Cr1 Cr2 55.4(16) . 2_766
Cr2 Cr1 Cr2 90(2) . 2_766
C4 Cr2 C5 83(2) . .
C4 Cr2 C6 81.6(17) . .
C5 Cr2 C6 88(3) . .
C4 Cr2 C3 77(2) . .
C5 Cr2 C3 83(2) . .
C6 Cr2 C3 157(3) . .
C4 Cr2 S1 98(3) . .
C5 Cr2 S1 169(3) . .
C6 Cr2 S1 103(3) . .
C3 Cr2 S1 86(2) . .
C4 Cr2 S1 168(4) . 2_766
C5 Cr2 S1 97(3) . 2_766
C6 Cr2 S1 110(3) . 2_766
C3 Cr2 S1 91.4(18) . 2_766
S1 Cr2 S1 79.4(15) . 2_766
C4 Cr2 Cr1 113(3) . .
C5 Cr2 Cr1 113(3) . .
C6 Cr2 Cr1 155(3) . .
C3 Cr2 Cr1 45.1(15) . .
S1 Cr2 Cr1 56.9(19) . .
S1 Cr2 Cr1 55.6(14) 2_766 .
C4 Cr2 Cr1 128(3) . 2_766
C5 Cr2 Cr1 131(4) . 2_766
C6 Cr2 Cr1 66(3) . 2_766
C3 Cr2 Cr1 134(3) . 2_766
S1 Cr2 Cr1 55.7(19) . 2_766
S1 Cr2 Cr1 59.9(19) 2_766 2_766
Cr1 Cr2 Cr1 90(2) . 2_766
C7 Mn3 C8 93.6(3) . .
C7 Mn3 C9 88.7(3) . .
C8 Mn3 C9 92.6(3) . .
C7 Mn3 C11 79.8(3) . 2_665
C8 Mn3 C11 79.5(3) . 2_665
C9 Mn3 C11 165.4(3) . 2_665
C7 Mn3 S2 95.5(2) . .
C8 Mn3 S2 163.8(2) . .
C9 Mn3 S2 101.0(2) . .
C11 Mn3 S2 89.0(2) 2_665 .
C7 Mn3 S2 166.5(2) . 2_665
C8 Mn3 S2 91.1(2) . 2_665
C9 Mn3 S2 103.7(3) . 2_665
C11 Mn3 S2 88.8(2) 2_665 2_665
S2 Mn3 S2 77.09(9) . 2_665
C7 Mn3 Mn4 128.3(2) . .
C8 Mn3 Mn4 125.4(3) . .
C9 Mn3 Mn4 60.4(2) . .
C11 Mn3 Mn4 134.1(2) 2_665 .
S2 Mn3 Mn4 56.77(11) . .
S2 Mn3 Mn4 56.75(11) 2_665 .
C7 Mn3 Mn4 110.2(2) . 2_665
C8 Mn3 Mn4 107.9(2) . 2_665
C9 Mn3 Mn4 150.6(3) . 2_665
C11 Mn3 Mn4 43.7(2) 2_665 2_665
S2 Mn3 Mn4 56.23(10) . 2_665
S2 Mn3 Mn4 56.37(11) 2_665 2_665
Mn4 Mn3 Mn4 90.32(14) . 2_665
C10 Mn4 C12 89.8(4) . .
C10 Mn4 C11 90.9(4) . .
C12 Mn4 C11 90.2(3) . .
C10 Mn4 C9 82.7(3) . .
C12 Mn4 C9 80.3(3) . .
C11 Mn4 C9 168.6(4) . .
C10 Mn4 S2 95.6(3) . 2_665
C12 Mn4 S2 168.0(3) . 2_665
C11 Mn4 S2 100.4(3) . 2_665
C9 Mn4 S2 89.7(2) . 2_665
C10 Mn4 S2 167.8(3) . .
C12 Mn4 S2 96.1(3) . .
C11 Mn4 S2 99.9(3) . .
C9 Mn4 S2 87.7(2) . .
S2 Mn4 S2 76.78(14) 2_665 .
C10 Mn4 Mn3 111.3(2) . .
C12 Mn4 Mn3 111.6(3) . .
C11 Mn4 Mn3 148.2(3) . .
C9 Mn4 Mn3 43.13(19) . .
S2 Mn4 Mn3 56.40(10) 2_665 .
S2 Mn4 Mn3 56.53(10) . .
C10 Mn4 Mn3 127.4(3) . 2_665
C12 Mn4 Mn3 127.6(3) . 2_665
C11 Mn4 Mn3 58.5(2) . 2_665
C9 Mn4 Mn3 132.8(2) . 2_665
S2 Mn4 Mn3 56.10(10) 2_665 2_665
S2 Mn4 Mn3 55.92(10) . 2_665
Mn3 Mn4 Mn3 89.68(14) . 2_665
C9 Cr3 C8 77.4(4) . .
C9 Cr3 C7 74.5(4) . .
C8 Cr3 C7 93.2(5) . .
C9 Cr3 S2 89.3(3) . 2_665
C8 Cr3 S2 90.0(4) . 2_665
C7 Cr3 S2 162.3(4) . 2_665
C9 Cr3 S2 87.7(3) . .
C8 Cr3 S2 160.0(4) . .
C7 Cr3 S2 95.5(4) . .
S2 Cr3 S2 76.5(2) 2_665 .
C9 Cr3 Cr4 134.0(5) . 2_665
C8 Cr3 Cr4 127.5(6) . 2_665
C7 Cr3 Cr4 130.8(6) . 2_665
S2 Cr3 Cr4 57.4(4) 2_665 2_665
S2 Cr3 Cr4 56.4(4) . 2_665
C9 Cr3 Cr4 44.3(3) . .
C8 Cr3 Cr4 104.1(5) . .
C7 Cr3 Cr4 107.5(5) . .
S2 Cr3 Cr4 54.9(4) 2_665 .
S2 Cr3 Cr4 56.1(3) . .
Cr4 Cr3 Cr4 89.8(5) 2_665 .
C11 Cr4 C12 77.3(5) . .
C11 Cr4 C10 78.8(6) . .
C12 Cr4 C10 89.1(8) . .
C11 Cr4 S2 88.5(5) . .
C12 Cr4 S2 94.5(7) . .
C10 Cr4 S2 165.7(7) . .
C11 Cr4 S2 89.9(5) . 2_665
C12 Cr4 S2 164.8(7) . 2_665
C10 Cr4 S2 96.6(8) . 2_665
S2 Cr4 S2 76.8(5) . 2_665
C11 Cr4 Cr3 42.8(3) . 2_665
C12 Cr4 Cr3 107.6(6) . 2_665
C10 Cr4 Cr3 108.6(6) . 2_665
S2 Cr4 Cr3 57.1(4) . 2_665
S2 Cr4 Cr3 57.2(4) 2_665 2_665
C11 Cr4 Cr3 133.0(7) . .
C12 Cr4 Cr3 128.5(8) . .
C10 Cr4 Cr3 131.0(7) . .
S2 Cr4 Cr3 55.3(4) . .
S2 Cr4 Cr3 56.1(4) 2_665 .
Cr3 Cr4 Cr3 90.2(5) 2_665 .
Cr2 S1 Cr2 100.6(15) . 2_766
Cr2 S1 Mn1 65.9(14) . .
Cr2 S1 Mn1 68.6(17) 2_766 .
Cr2 S1 Mn1 66.1(17) . 2_766
Cr2 S1 Mn1 67.4(18) 2_766 2_766
Mn1 S1 Mn1 104.5(5) . 2_766
Cr2 S1 Mn2 100.5(14) . 2_766
Cr2 S1 Mn2 0(2) 2_766 2_766
Mn1 S1 Mn2 68.4(6) . 2_766
Mn1 S1 Mn2 67.5(6) 2_766 2_766
Cr2 S1 Cr1 64(2) . 2_766
Cr2 S1 Cr1 69(2) 2_766 2_766
Mn1 S1 Cr1 104.4(17) . 2_766
Mn1 S1 Cr1 2.4(18) 2_766 2_766
Mn2 S1 Cr1 69.4(16) 2_766 2_766
Cr2 S1 Mn2 4.5(15) . .
Cr2 S1 Mn2 105.2(19) 2_766 .
Mn1 S1 Mn2 68.3(6) . .
Mn1 S1 Mn2 68.4(6) 2_766 .
Mn2 S1 Mn2 105.1(4) 2_766 .
Cr1 S1 Mn2 66.3(15) 2_766 .
Cr2 S1 Cr1 66(2) . .
Cr2 S1 Cr1 65(2) 2_766 .
Mn1 S1 Cr1 4.4(13) . .
Mn1 S1 Cr1 100.7(14) 2_766 .
Mn2 S1 Cr1 64.5(12) 2_766 .
Cr1 S1 Cr1 100.6(17) 2_766 .
Mn2 S1 Cr1 68.3(16) . .
Mn3 S2 Mn3 102.91(9) . 2_665
Mn3 S2 Mn4 67.67(9) . 2_665
Mn3 S2 Mn4 66.84(9) 2_665 2_665
Mn3 S2 Mn4 66.71(9) . .
Mn3 S2 Mn4 67.72(10) 2_665 .
Mn4 S2 Mn4 103.22(14) 2_665 .
Mn3 S2 Cr4 57.7(3) . .
Mn3 S2 Cr4 75.5(3) 2_665 .
Mn4 S2 Cr4 101.8(4) 2_665 .
Mn4 S2 Cr4 10.0(3) . .
Mn3 S2 Cr3 101.6(2) . 2_665
Mn3 S2 Cr3 12.20(14) 2_665 2_665
Mn4 S2 Cr3 76.83(18) 2_665 2_665
Mn4 S2 Cr3 57.01(19) . 2_665
Cr4 S2 Cr3 65.5(3) . 2_665
Mn3 S2 Cr4 76.2(3) . 2_665
Mn3 S2 Cr4 58.3(3) 2_665 2_665
Mn4 S2 Cr4 10.1(3) 2_665 2_665
Mn4 S2 Cr4 102.9(5) . 2_665
Cr4 S2 Cr4 103.2(5) . 2_665
Cr3 S2 Cr4 69.0(4) 2_665 2_665
Mn3 S2 Cr3 12.24(14) . .
Mn3 S2 Cr3 102.2(2) 2_665 .
Mn4 S2 Cr3 57.23(18) 2_665 .
Mn4 S2 Cr3 77.03(18) . .
Cr4 S2 Cr3 68.6(3) . .
Cr3 S2 Cr3 103.5(2) 2_665 .
Cr4 S2 Cr3 66.4(3) 2_665 .

loop_
_geom_bond_atom_site_label_1
_geom_bond_atom_site_label_2
_geom_bond_distance
_geom_bond_site_symmetry_2
C1 O1 1.165(8) .
C1 Cr1 1.89(6) .
C1 Mn1 1.752(19) .
C2 O2 1.153(8) .
C2 Cr1 1.80(6) .
C2 Mn1 1.80(2) .
C3 O3 1.173(8) .
C3 Mn1 1.788(17) .
C3 Cr1 1.92(5) .
C3 Cr2 2.45(7) .
C3 Mn2 2.46(2) .
C4 O4 1.183(7) .
C4 Mn2 1.732(17) .
C4 Cr2 1.92(5) .
C5 O5 1.161(7) .
C5 Mn2 1.78(2) .
C5 Cr2 1.79(6) .
C6 O6 1.201(8) .
C6 Mn2 1.78(2) .
C6 Cr2 1.84(6) .
C6 Cr1 2.39(6) 2_766
C6 Mn1 2.497(18) 2_766
C7 O7 1.160(7) .
C7 Mn3 1.791(8) .
C7 Cr3 1.787(11) .
C8 O8 1.158(7) .
C8 Cr3 1.813(11) .
C8 Mn3 1.797(8) .
C9 O9 1.161(8) .
C9 Cr3 2.348(10) .
C9 Mn3 1.847(8) .
C9 Mn4 2.349(8) .
C10 O10 1.166(8) .
C10 Mn4 1.790(9) .
C10 Cr4 1.778(19) .
C11 O11 1.161(8) .
C11 Cr4 2.296(12) .
C11 Mn4 1.881(8) .
C11 Mn3 2.318(8) 2_665
C12 O12 1.162(7) .
C12 Mn4 1.779(8) .
C12 Cr4 1.812(18) .
C13 N1 1.511(9) .
C13 H13A 0.9800 .
C13 H13B 0.9800 .
C13 H13C 0.9800 .
C14 N1 1.500(8) .
C14 H14A 0.9800 .
C14 H14B 0.9800 .
C14 H14C 0.9800 .
C15 N1 1.494(8) .
C15 H15A 0.9800 .
C15 H15B 0.9800 .
C15 H15C 0.9800 .
C16 C17 1.515(10) .
C16 N1 1.525(8) .
C17 C22 1.376(10) .
C17 C18 1.396(10) .
C18 C19 1.372(11) .
C18 H18 0.9500 .
C19 C20 1.357(12) .
C19 H19 0.9500 .
C20 C21 1.368(12) .
C20 H20 0.9500 .
C21 C22 1.384(11) .
C21 H21 0.9500 .
C22 H22 0.9500 .
C23 N2 1.495(8) .
C23 H23A 0.9800 .
C23 H23B 0.9800 .
C23 H23C 0.9800 .
C24 N2 1.511(8) .
C24 H24A 0.9800 .
C24 H24B 0.9800 .
C24 H24C 0.9800 .
C25 N2 1.497(8) .
C25 H25A 0.9800 .
C25 H25B 0.9800 .
C25 H25C 0.9800 .
C26 C27 1.502(10) .
C26 N2 1.530(8) .
C27 C32 1.375(10) .
C27 C28 1.401(10) .
C28 C29 1.410(13) .
C28 H28 0.9500 .
C29 C30 1.367(13) .
C29 H29 0.9500 .
C30 C31 1.353(12) .
C30 H30 0.9500 .
C31 C32 1.390(10) .
C31 H31 0.9500 .
C32 H32 0.9500 .
C33 N3 1.473(8) .
C33 H33A 0.9800 .
C33 H33B 0.9800 .
C33 H33C 0.9800 .
C34 N3 1.502(9) .
C34 H34A 0.9800 .
C34 H34B 0.9800 .
C34 H34C 0.9800 .
C35 N3 1.502(8) .
C35 H35A 0.9800 .
C35 H35B 0.9800 .
C35 H35C 0.9800 .
C36 C37 1.523(9) .
C36 N3 1.542(9) .
C37 C42 1.383(10) .
C37 C38 1.386(10) .
C38 C39 1.419(10) .
C38 H38 0.9500 .
C39 C40 1.350(12) .
C39 H39 0.9500 .
C40 C41 1.365(12) .
C40 H40 0.9500 .
C41 C42 1.392(11) .
C41 H41 0.9500 .
C42 H42 0.9500 .
C43 Cl2 1.693(10) .
C43 Cl1 1.785(11) .
C43 H43A 0.9900 .
C43 H43B 0.9900 .
Mn1 S1 2.400(18) .
Mn1 S1 2.426(15) 2_766
Mn1 C6 2.497(18) 2_766
Mn1 Mn2 2.72(2) 2_766
Mn1 Mn2 2.70(2) .
Mn2 S1 2.439(13) 2_766
Mn2 S1 2.416(18) .
Mn2 Mn1 2.72(2) 2_766
Cr1 C6 2.39(6) 2_766
Cr1 S1 2.26(5) 2_766
Cr1 S1 2.36(6) .
Cr1 Cr2 2.57(8) .
Cr1 Cr2 2.47(8) 2_766
Cr2 S1 2.38(6) .
Cr2 S1 2.25(4) 2_766
Cr2 Cr1 2.47(8) 2_766
Mn3 C11 2.318(8) 2_665
Mn3 S2 2.385(3) .
Mn3 S2 2.379(3) 2_665
Mn3 Mn4 2.626(3) .
Mn3 Mn4 2.658(4) 2_665
Mn4 S2 2.389(5) 2_665
Mn4 S2 2.392(5) .
Mn4 Mn3 2.658(4) 2_665
Cr3 S2 2.404(9) 2_665
Cr3 S2 2.390(8) .
Cr3 Cr4 2.606(14) 2_665
Cr3 Cr4 2.706(15) .
Cr4 S2 2.412(17) .
Cr4 S2 2.369(16) 2_665
Cr4 Cr3 2.606(14) 2_665
S1 Cr2 2.25(4) 2_766
S1 Mn1 2.426(15) 2_766
S1 Mn2 2.439(13) 2_766
S1 Cr1 2.26(5) 2_766
S2 Mn3 2.379(3) 2_665
S2 Mn4 2.389(5) 2_665
S2 Cr3 2.404(9) 2_665
S2 Cr4 2.369(16) 2_665
